data_1567796
loop_
_publ_author_name
'Maciulis, Nicholas A.'
'Wasim, Eman'
'Rezvani, Fereshteh'
'Pink, Maren'
'Sterbinsky, George E.'
'Caulton, Kenneth G.'
'Tait, Steven L.'

_publ_section_title
;
 Carboxylic acid ligand substituent impacts hydrosilylation activity of
 platinum single atom catalysts on ceria
;
_journal_issue 24
_journal_name_full 'Catalysis Science &amp; Technology'
_journal_page_first 7349
_journal_page_last 7360
_journal_paper_doi 10.1039/D2CY01017H
_journal_volume 12
_journal_year 2022
_chemical_formula_moiety '0.98 (C13H6N2O5), 0.98 SO(CH3)2, 0.02 PtClC13H4N2O5'
_chemical_formula_sum 'C14.96 H11.84 Cl0.02 N2 O5.98 Pt0.02 S0.98'
_chemical_formula_weight 351.40
_space_group_crystal_system monoclinic
_space_group_IT_number 14
_space_group_name_Hall '-P 2ybc'
_space_group_name_H-M_alt 'P 1 21/c 1'
_atom_sites_solution_hydrogens mixed
_atom_sites_solution_primary intrinsic
_atom_sites_solution_secondary difmap
_audit_creation_method SHELXL-2018/3
_audit_update_record
;
2022-05-10 deposited with the CCDC.	2022-10-17 downloaded from the CCDC.
;
_cell_angle_alpha 90
_cell_angle_beta 98.4225(12)
_cell_angle_gamma 90
_cell_formula_units_Z 4
_cell_length_a 14.2283(5)
_cell_length_b 12.4939(4)
_cell_length_c 8.2937(2)
_cell_measurement_reflns_used 9780
_cell_measurement_temperature 123(2)
_cell_measurement_theta_max 27.44
_cell_measurement_theta_min 2.89
_cell_volume 1458.44(8)
_computing_cell_refinement 'SAINT V8.38A (BrukerNano, 2017)'
_computing_data_collection 'BIS v6.2.9 (BrukerNano, 2018)'
_computing_data_reduction 'SAINT V8.38A (BrukerNano, 2017)'
_computing_molecular_graphics 'Bruker SHELXTL'
_computing_publication_material 'APEX3 v2018.1-0 (BrukerNano, 2018)'
_computing_structure_refinement 'SHELXL-2018/3 (Sheldrick, 2018)'
_computing_structure_solution 'XT, VERSION 2014/5'
_diffrn_ambient_temperature 123(2)
_diffrn_detector_area_resol_mean 7.3910
_diffrn_measured_fraction_theta_full 0.999
_diffrn_measured_fraction_theta_max 0.999
_diffrn_measurement_details '0.50 degree frames measured for 1 and 1.5 seconds each'
_diffrn_measurement_device_type 'Bruker D8 VENTURE'
_diffrn_measurement_method '\w and \f scans'
_diffrn_radiation_monochromator 'multilayer mirror'
_diffrn_radiation_type MoK\a
_diffrn_radiation_wavelength 0.71073
_diffrn_reflns_av_R_equivalents 0.0604
_diffrn_reflns_av_unetI/netI 0.0175
_diffrn_reflns_Laue_measured_fraction_full 0.999
_diffrn_reflns_Laue_measured_fraction_max 0.999
_diffrn_reflns_limit_h_max 18
_diffrn_reflns_limit_h_min -18
_diffrn_reflns_limit_k_max 16
_diffrn_reflns_limit_k_min -16
_diffrn_reflns_limit_l_max 10
_diffrn_reflns_limit_l_min -10
_diffrn_reflns_number 78401
_diffrn_reflns_point_group_measured_fraction_full 0.999
_diffrn_reflns_point_group_measured_fraction_max 0.999
_diffrn_reflns_theta_full 25.242
_diffrn_reflns_theta_max 27.520
_diffrn_reflns_theta_min 2.180
_diffrn_source 'microfocus sealed tube'
_diffrn_source_type 'Incoatec I\mS 3.0'
_exptl_absorpt_coefficient_mu 0.455
_exptl_absorpt_correction_T_max 0.7456
_exptl_absorpt_correction_T_min 0.6887
_exptl_absorpt_correction_type multi-scan
_exptl_absorpt_process_details
; 
L. Krause, R. Herbst-Irmer, G.M. Sheldrick, D. Stalke, 
"Comparison of silver and molybdenum microfocus X-ray sources for 
single-crystal structure determination" 
J. Appl. Cryst. (2015), 48, 3-10. 
doi:10.1107/S1600576714022985 
;
_exptl_crystal_colour 'dark orange'
_exptl_crystal_density_diffrn 1.600
_exptl_crystal_description block
_exptl_crystal_F_000 724
_exptl_crystal_size_max 0.279
_exptl_crystal_size_mid 0.261
_exptl_crystal_size_min 0.192
_refine_diff_density_max 0.347
_refine_diff_density_min -0.462
_refine_diff_density_rms 0.051
_refine_ls_extinction_method none
_refine_ls_goodness_of_fit_ref 1.042
_refine_ls_hydrogen_treatment mixed
_refine_ls_matrix_type full
_refine_ls_number_parameters 234
_refine_ls_number_reflns 3356
_refine_ls_number_restraints 0
_refine_ls_restrained_S_all 1.042
_refine_ls_R_factor_all 0.0480
_refine_ls_R_factor_gt 0.0385
_refine_ls_shift/su_max 0.001
_refine_ls_shift/su_mean 0.000
_refine_ls_structure_factor_coef Fsqd
_refine_ls_weighting_details 'w=1/[\s^2^(Fo^2^)+(0.0419P)^2^+1.0894P] where P=(Fo^2^+2Fc^2^)/3'
_refine_ls_weighting_scheme calc
_refine_ls_wR_factor_gt 0.0930
_refine_ls_wR_factor_ref 0.0986
_reflns_Friedel_coverage 0.000
_reflns_number_gt 2861
_reflns_number_total 3356
_reflns_threshold_expression 'I > 2\s(I)'
_cod_data_source_file d2cy01017h2.cif
_cod_data_source_block 20140
_cod_depositor_comments 'Adding full bibliography for 1567796.cif.'
_cod_original_sg_symbol_H-M 'P 21/c'
_cod_database_code 1567796
_shelx_shelxl_version_number 2018/3
_shelx_space_group_comment
; 
The symmetry employed for this shelxl refinement is uniquely defined 
by the following loop, which should always be used as a source of 
symmetry information in preference to the above space-group names. 
They are only intended as comments. 
;
_shelx_estimated_absorpt_t_min 0.883
_shelx_estimated_absorpt_t_max 0.918

loop_
_space_group_symop_operation_xyz
'x, y, z'
'-x, y+1/2, -z+1/2'
'-x, -y, -z'
'x, -y-1/2, z-1/2'

loop_
_atom_site_label
_atom_site_type_symbol
_atom_site_fract_x
_atom_site_fract_y
_atom_site_fract_z
_atom_site_U_iso_or_equiv
_atom_site_adp_type
_atom_site_occupancy
_atom_site_site_symmetry_order
_atom_site_calc_flag
_atom_site_refinement_flags_posn
_atom_site_refinement_flags_adp
_atom_site_refinement_flags_occupancy
_atom_site_disorder_assembly
_atom_site_disorder_group
O1 O 0.89139(9) 0.55194(9) 0.28242(16) 0.0311(3) Uani 1 1 d . . . . .
O2 O 0.90224(10) 1.05217(10) 0.38748(16) 0.0347(3) Uani 1 1 d . . . . .
O3 O 0.73656(12) 1.10416(10) 0.4926(2) 0.0493(4) Uani 1 1 d . . . . .
O4 O 0.48380(9) 0.67535(10) 0.77676(16) 0.0332(3) Uani 1 1 d . . . . .
O5 O 0.57882(10) 0.56800(10) 0.66426(16) 0.0320(3) Uani 1 1 d . . . . .
H5O H 0.626(2) 0.565(2) 0.609(3) 0.059(8) Uiso 0.9795(2) 1 d . . P A 1
N1 N 0.81787(10) 0.68634(11) 0.39987(16) 0.0216(3) Uani 1 1 d . . . . .
H1N H 0.7808(15) 0.6370(18) 0.439(3) 0.034(6) Uiso 0.9795(2) 1 d . . P A 1
N2 N 0.67416(10) 0.73596(10) 0.56533(16) 0.0205(3) Uani 1 1 d . . . . .
C1 C 0.88864(12) 0.64818(13) 0.3145(2) 0.0245(3) Uani 1 1 d . . . . .
C2 C 0.95169(12) 0.72953(14) 0.2676(2) 0.0264(4) Uani 1 1 d . . . . .
H2 H 1.002171 0.708946 0.210828 0.032 Uiso 1 1 calc R U . . .
C3 C 0.94067(12) 0.83417(14) 0.3024(2) 0.0263(4) Uani 1 1 d . . . . .
H3 H 0.983969 0.885617 0.271818 0.032 Uiso 1 1 calc R U . . .
C4 C 0.86453(12) 0.86766(13) 0.38450(19) 0.0224(3) Uani 1 1 d . . . . .
C5 C 0.84951(13) 0.98103(13) 0.41767(19) 0.0251(3) Uani 1 1 d . . . . .
C6 C 0.75921(13) 1.01122(13) 0.4878(2) 0.0284(4) Uani 1 1 d . . . . .
C7 C 0.69998(12) 0.92463(12) 0.5425(2) 0.0227(3) Uani 1 1 d . . . . .
C8 C 0.62149(13) 0.94682(13) 0.6184(2) 0.0258(3) Uani 1 1 d . . . . .
H8 H 0.602992 1.018643 0.634393 0.031 Uiso 1 1 calc R U . . .
C9 C 0.57069(12) 0.86223(13) 0.6702(2) 0.0248(3) Uani 1 1 d . . . . .
H9 H 0.516996 0.874546 0.723585 0.030 Uiso 1 1 calc R U . . .
C10 C 0.60039(12) 0.75861(13) 0.64205(19) 0.0223(3) Uani 1 1 d . . . . .
C11 C 0.72350(11) 0.81773(12) 0.51688(18) 0.0199(3) Uani 1 1 d . . . . .
C12 C 0.80455(11) 0.79121(12) 0.43174(18) 0.0203(3) Uani 1 1 d . . . . .
C13 C 0.54895(12) 0.66401(13) 0.7002(2) 0.0252(3) Uani 1 1 d . . . . .
S1 S 0.72374(4) 0.40323(4) 0.45354(6) 0.02606(13) Uani 0.9795(2) 1 d . . P A 1
O6 O 0.72782(10) 0.51457(10) 0.52848(18) 0.0346(3) Uani 0.9795(2) 1 d . . P A 1
C14 C 0.65933(16) 0.32782(14) 0.5810(3) 0.0383(5) Uani 0.9795(2) 1 d . . P A 1
H14A H 0.654212 0.253485 0.543001 0.057 Uiso 0.9795(2) 1 calc R U P A 1
H14B H 0.595579 0.358275 0.577382 0.057 Uiso 0.9795(2) 1 calc R U P A 1
H14C H 0.692497 0.329931 0.693154 0.057 Uiso 0.9795(2) 1 calc R U P A 1
C15 C 0.83900(14) 0.34828(15) 0.5110(3) 0.0376(5) Uani 0.9795(2) 1 d . . P A 1
H15A H 0.838643 0.272584 0.479927 0.056 Uiso 0.9795(2) 1 calc R U P A 1
H15B H 0.857124 0.354792 0.629182 0.056 Uiso 0.9795(2) 1 calc R U P A 1
H15C H 0.884784 0.387175 0.455441 0.056 Uiso 0.9795(2) 1 calc R U P A 1
Pt1 Pt 0.7159(3) 0.5918(3) 0.5129(5) 0.0346(3) Uani 0.0205(2) 1 d . . P A 2
Cl1 Cl 0.7607(19) 0.393(2) 0.458(3) 0.02606(13) Uani 0.0205(2) 1 d . . P A 2

loop_
_atom_site_aniso_label
_atom_site_aniso_U_11
_atom_site_aniso_U_22
_atom_site_aniso_U_33
_atom_site_aniso_U_23
_atom_site_aniso_U_13
_atom_site_aniso_U_12
O1 0.0365(7) 0.0210(6) 0.0364(7) -0.0045(5) 0.0074(5) 0.0070(5)
O2 0.0469(8) 0.0217(6) 0.0378(7) 0.0018(5) 0.0135(6) -0.0099(6)
O3 0.0639(10) 0.0138(6) 0.0774(11) 0.0003(6) 0.0343(9) 0.0008(6)
O4 0.0348(7) 0.0286(7) 0.0391(7) -0.0005(5) 0.0147(6) -0.0053(5)
O5 0.0407(8) 0.0184(6) 0.0395(7) -0.0010(5) 0.0141(6) -0.0046(5)
N1 0.0252(7) 0.0154(6) 0.0242(7) -0.0010(5) 0.0041(5) 0.0017(5)
N2 0.0249(7) 0.0149(6) 0.0214(6) -0.0004(5) 0.0022(5) -0.0006(5)
C1 0.0253(8) 0.0234(8) 0.0241(8) -0.0011(6) 0.0013(6) 0.0050(6)
C2 0.0237(8) 0.0308(9) 0.0248(8) -0.0018(7) 0.0043(6) 0.0023(7)
C3 0.0277(8) 0.0284(9) 0.0230(8) -0.0002(7) 0.0048(6) -0.0033(7)
C4 0.0275(8) 0.0189(7) 0.0208(7) -0.0003(6) 0.0039(6) -0.0014(6)
C5 0.0347(9) 0.0191(8) 0.0217(8) 0.0020(6) 0.0052(7) -0.0038(7)
C6 0.0400(10) 0.0141(7) 0.0320(9) -0.0003(6) 0.0083(7) -0.0012(7)
C7 0.0293(8) 0.0149(7) 0.0242(8) -0.0003(6) 0.0046(6) -0.0002(6)
C8 0.0326(9) 0.0163(7) 0.0288(8) -0.0029(6) 0.0055(7) 0.0031(6)
C9 0.0267(8) 0.0217(8) 0.0269(8) -0.0021(6) 0.0063(6) 0.0016(6)
C10 0.0255(8) 0.0191(7) 0.0218(8) -0.0002(6) 0.0018(6) -0.0020(6)
C11 0.0245(8) 0.0146(7) 0.0201(7) 0.0002(6) 0.0012(6) 0.0004(6)
C12 0.0253(8) 0.0156(7) 0.0192(7) -0.0011(6) 0.0008(6) 0.0007(6)
C13 0.0294(9) 0.0210(8) 0.0248(8) -0.0010(6) 0.0034(7) -0.0035(7)
S1 0.0285(2) 0.0186(2) 0.0315(2) 0.00090(16) 0.0058(2) 0.00337(19)
O6 0.0386(7) 0.0140(5) 0.0538(8) 0.0001(5) 0.0154(6) 0.0023(5)
C14 0.0549(13) 0.0161(8) 0.0485(12) -0.0011(8) 0.0231(10) -0.0021(8)
C15 0.0351(10) 0.0209(9) 0.0555(12) -0.0038(8) 0.0027(9) 0.0088(8)
Pt1 0.0386(7) 0.0140(5) 0.0538(8) 0.0001(5) 0.0154(6) 0.0023(5)
Cl1 0.0285(2) 0.0186(2) 0.0315(2) 0.00090(16) 0.0058(2) 0.00337(19)

loop_
_atom_type_symbol
_atom_type_description
_atom_type_scat_dispersion_real
_atom_type_scat_dispersion_imag
_atom_type_scat_source
C C 0.0033 0.0016 'International Tables Vol C Tables 4.2.6.8 and 6.1.1.4'
H H 0.0000 0.0000 'International Tables Vol C Tables 4.2.6.8 and 6.1.1.4'
N N 0.0061 0.0033 'International Tables Vol C Tables 4.2.6.8 and 6.1.1.4'
O O 0.0106 0.0060 'International Tables Vol C Tables 4.2.6.8 and 6.1.1.4'
S S 0.1246 0.1234 'International Tables Vol C Tables 4.2.6.8 and 6.1.1.4'
Cl Cl 0.1484 0.1585 'International Tables Vol C Tables 4.2.6.8 and 6.1.1.4'
Pt Pt -1.7033 8.3905 'International Tables Vol C Tables 4.2.6.8 and 6.1.1.4'

loop_
_geom_angle_atom_site_label_1
_geom_angle_atom_site_label_2
_geom_angle_atom_site_label_3
_geom_angle
_geom_angle_site_symmetry_1
_geom_angle_site_symmetry_3
_geom_angle_publ_flag
C13 O5 Pt1 107.92(13) . . ?
C13 O5 H5O 117.5(19) . . ?
C12 N1 C1 124.09(14) . . ?
C12 N1 Pt1 108.57(14) . . ?
C1 N1 Pt1 127.28(14) . . ?
C12 N1 H1N 118.9(14) . . ?
C1 N1 H1N 117.0(14) . . ?
C11 N2 C10 117.79(13) . . ?
C11 N2 Pt1 116.45(15) . . ?
C10 N2 Pt1 125.74(15) . . ?
O1 C1 N1 119.35(16) . . ?
O1 C1 C2 125.91(16) . . ?
N1 C1 C2 114.72(14) . . ?
C3 C2 C1 121.73(16) . . ?
C3 C2 H2 119.1 . . ?
C1 C2 H2 119.1 . . ?
C2 C3 C4 120.39(16) . . ?
C2 C3 H3 119.8 . . ?
C4 C3 H3 119.8 . . ?
C12 C4 C3 118.64(15) . . ?
C12 C4 C5 120.30(15) . . ?
C3 C4 C5 121.07(15) . . ?
O2 C5 C4 123.95(16) . . ?
O2 C5 C6 118.44(15) . . ?
C4 C5 C6 117.56(14) . . ?
O3 C6 C7 121.70(17) . . ?
O3 C6 C5 119.44(16) . . ?
C7 C6 C5 118.82(14) . . ?
C8 C7 C11 119.04(15) . . ?
C8 C7 C6 121.61(15) . . ?
C11 C7 C6 119.35(15) . . ?
C9 C8 C7 118.68(15) . . ?
C9 C8 H8 120.7 . . ?
C7 C8 H8 120.7 . . ?
C8 C9 C10 118.23(15) . . ?
C8 C9 H9 120.9 . . ?
C10 C9 H9 120.9 . . ?
N2 C10 C9 123.79(15) . . ?
N2 C10 C13 116.06(14) . . ?
C9 C10 C13 120.15(15) . . ?
N2 C11 C7 122.43(15) . . ?
N2 C11 C12 117.05(13) . . ?
C7 C11 C12 120.51(14) . . ?
N1 C12 C4 120.36(15) . . ?
N1 C12 C11 116.86(14) . . ?
C4 C12 C11 122.78(14) . . ?
O4 C13 O5 121.53(15) . . ?
O4 C13 C10 121.57(15) . . ?
O5 C13 C10 116.90(15) . . ?
O6 S1 C14 103.59(8) . . ?
O6 S1 C15 105.38(9) . . ?
C14 S1 C15 99.94(11) . . ?
S1 C14 H14A 109.5 . . ?
S1 C14 H14B 109.5 . . ?
H14A C14 H14B 109.5 . . ?
S1 C14 H14C 109.5 . . ?
H14A C14 H14C 109.5 . . ?
H14B C14 H14C 109.5 . . ?
S1 C15 H15A 109.5 . . ?
S1 C15 H15B 109.5 . . ?
H15A C15 H15B 109.5 . . ?
S1 C15 H15C 109.5 . . ?
H15A C15 H15C 109.5 . . ?
H15B C15 H15C 109.5 . . ?
N2 Pt1 N1 80.83(13) . . ?
N2 Pt1 O5 73.30(13) . . ?
N1 Pt1 O5 154.13(17) . . ?
N2 Pt1 Cl1 175.0(6) . . ?
N1 Pt1 Cl1 104.2(6) . . ?
O5 Pt1 Cl1 101.7(6) . . ?

loop_
_geom_bond_atom_site_label_1
_geom_bond_atom_site_label_2
_geom_bond_distance
_geom_bond_site_symmetry_2
_geom_bond_publ_flag
O1 C1 1.233(2) . ?
O2 C5 1.213(2) . ?
O3 C6 1.207(2) . ?
O4 C13 1.206(2) . ?
O5 C13 1.321(2) . ?
O5 Pt1 2.488(4) . ?
O5 H5O 0.87(3) . ?
N1 C12 1.355(2) . ?
N1 C1 1.397(2) . ?
N1 Pt1 2.185(4) . ?
N1 H1N 0.90(2) . ?
N2 C11 1.334(2) . ?
N2 C10 1.335(2) . ?
N2 Pt1 1.966(4) . ?
C1 C2 1.446(2) . ?
C2 C3 1.353(2) . ?
C2 H2 0.9500 . ?
C3 C4 1.425(2) . ?
C3 H3 0.9500 . ?
C4 C12 1.375(2) . ?
C4 C5 1.465(2) . ?
C5 C6 1.533(2) . ?
C6 C7 1.483(2) . ?
C7 C8 1.388(2) . ?
C7 C11 1.401(2) . ?
C8 C9 1.384(2) . ?
C8 H8 0.9500 . ?
C9 C10 1.392(2) . ?
C9 H9 0.9500 . ?
C10 C13 1.506(2) . ?
C11 C12 1.475(2) . ?
S1 O6 1.5213(13) . ?
S1 C14 1.7688(19) . ?
S1 C15 1.777(2) . ?
C14 H14A 0.9800 . ?
C14 H14B 0.9800 . ?
C14 H14C 0.9800 . ?
C15 H15A 0.9800 . ?
C15 H15B 0.9800 . ?
C15 H15C 0.9800 . ?
Pt1 Cl1 2.62(3) . ?

loop_
_geom_hbond_atom_site_label_D
_geom_hbond_atom_site_label_H
_geom_hbond_atom_site_label_A
_geom_hbond_distance_DH
_geom_hbond_distance_HA
_geom_hbond_distance_DA
_geom_hbond_angle_DHA
_geom_hbond_site_symmetry_A
_geom_hbond_publ_flag
O5 H5O^a S1^a 0.87(3) 2.86(3) 3.5497(14) 137(2) . yes
O5 H5O^a O6^a 0.87(3) 1.80(3) 2.6282(19) 161(3) . yes
N1 H1N^a S1^a 0.90(2) 3.04(2) 3.8311(15) 147.5(17) . yes
N1 H1N^a O6^a 0.90(2) 1.90(2) 2.7902(19) 167(2) . yes
C2 H2 O2 0.95 2.58 3.416(2) 146.4 2_745 yes
C14^a H14A^a O3 0.98 2.27 3.129(2) 145.1 1_545 yes
C14^a H14C^a O3 0.98 2.60 3.533(3) 158.3 4_576 yes
C15^a H15A^a O3 0.98 2.57 3.374(2) 139.6 1_545 yes
C15^a H15B^a O2 0.98 2.44 3.359(3) 156.2 4_576 yes
C15^a H15C^a O1 0.98 2.52 3.322(2) 139.1 . yes

loop_
_geom_torsion_atom_site_label_1
_geom_torsion_atom_site_label_2
_geom_torsion_atom_site_label_3
_geom_torsion_atom_site_label_4
_geom_torsion
_geom_torsion_site_symmetry_1
_geom_torsion_site_symmetry_2
_geom_torsion_site_symmetry_3
_geom_torsion_site_symmetry_4
_geom_torsion_publ_flag
C12 N1 C1 O1 -175.39(15) . . . . ?
Pt1 N1 C1 O1 7.6(3) . . . . ?
C12 N1 C1 C2 2.9(2) . . . . ?
Pt1 N1 C1 C2 -174.04(18) . . . . ?
O1 C1 C2 C3 177.09(17) . . . . ?
N1 C1 C2 C3 -1.1(2) . . . . ?
C1 C2 C3 C4 -1.2(3) . . . . ?
C2 C3 C4 C12 1.9(2) . . . . ?
C2 C3 C4 C5 -177.71(16) . . . . ?
C12 C4 C5 O2 175.94(16) . . . . ?
C3 C4 C5 O2 -4.4(3) . . . . ?
C12 C4 C5 C6 -6.9(2) . . . . ?
C3 C4 C5 C6 172.78(15) . . . . ?
O2 C5 C6 O3 9.1(3) . . . . ?
C4 C5 C6 O3 -168.27(18) . . . . ?
O2 C5 C6 C7 -173.18(16) . . . . ?
C4 C5 C6 C7 9.5(2) . . . . ?
O3 C6 C7 C8 -7.3(3) . . . . ?
C5 C6 C7 C8 175.04(15) . . . . ?
O3 C6 C7 C11 172.57(18) . . . . ?
C5 C6 C7 C11 -5.1(2) . . . . ?
C11 C7 C8 C9 1.8(2) . . . . ?
C6 C7 C8 C9 -178.35(16) . . . . ?
C7 C8 C9 C10 -0.7(2) . . . . ?
C11 N2 C10 C9 1.8(2) . . . . ?
Pt1 N2 C10 C9 -177.0(2) . . . . ?
C11 N2 C10 C13 -177.77(14) . . . . ?
Pt1 N2 C10 C13 3.4(3) . . . . ?
C8 C9 C10 N2 -1.2(3) . . . . ?
C8 C9 C10 C13 178.36(15) . . . . ?
C10 N2 C11 C7 -0.6(2) . . . . ?
Pt1 N2 C11 C7 178.34(19) . . . . ?
C10 N2 C11 C12 -179.77(14) . . . . ?
Pt1 N2 C11 C12 -0.9(2) . . . . ?
C8 C7 C11 N2 -1.2(2) . . . . ?
C6 C7 C11 N2 178.92(15) . . . . ?
C8 C7 C11 C12 177.95(15) . . . . ?
C6 C7 C11 C12 -1.9(2) . . . . ?
C1 N1 C12 C4 -2.3(2) . . . . ?
Pt1 N1 C12 C4 175.13(17) . . . . ?
C1 N1 C12 C11 177.24(14) . . . . ?
Pt1 N1 C12 C11 -5.3(2) . . . . ?
C3 C4 C12 N1 -0.2(2) . . . . ?
C5 C4 C12 N1 179.43(14) . . . . ?
C3 C4 C12 C11 -179.77(14) . . . . ?
C5 C4 C12 C11 -0.1(2) . . . . ?
N2 C11 C12 N1 4.5(2) . . . . ?
C7 C11 C12 N1 -174.71(14) . . . . ?
N2 C11 C12 C4 -175.93(15) . . . . ?
C7 C11 C12 C4 4.9(2) . . . . ?
Pt1 O5 C13 O4 -178.58(17) . . . . ?
Pt1 O5 C13 C10 1.1(2) . . . . ?
N2 C10 C13 O4 176.92(16) . . . . ?
C9 C10 C13 O4 -2.7(3) . . . . ?
N2 C10 C13 O5 -2.8(2) . . . . ?
C9 C10 C13 O5 177.65(15) . . . . ?
